data_2204452
loop_
_publ_author_name
'Xian-Zhong Sun'
'Ming-Hua Zeng'
'Bao-Hui Ye'

_publ_section_title
;
 Linear chains in the 1:1 complex of thiophene-2,5-dicarboxylic acid
 and 4,4'-bipyridine
;
_journal_issue 11
_journal_name_full 'Acta Crystallographica Section E'
_journal_page_first o2103
_journal_page_last o2104
_journal_paper_doi 10.1107/S160053680402639X
_journal_volume 60
_journal_year 2004
_chemical_formula_iupac 'C10 H8 N2, C6 H4 O4 S'
_chemical_formula_moiety 'C10 H8 N2, C6 H4 O4 S'
_chemical_formula_sum 'C16 H12 N2 O4 S'
_chemical_formula_weight 328.34
_chemical_name_systematic ?
_space_group_IT_number 14
_symmetry_cell_setting monoclinic
_symmetry_space_group_name_Hall '-P 2ybc'
_symmetry_space_group_name_H-M 'P 1 21/c 1'
_atom_sites_solution_hydrogens geom
_atom_sites_solution_primary direct
_atom_sites_solution_secondary difmap
_audit_creation_method SHELXL97
_cell_angle_alpha 90.00
_cell_angle_beta 95.718(2)
_cell_angle_gamma 90.00
_cell_formula_units_Z 4
_cell_length_a 6.8598(6)
_cell_length_b 10.3438(9)
_cell_length_c 21.1315(18)
_cell_measurement_reflns_used 25
_cell_measurement_temperature 293(2)
_cell_measurement_theta_max 27
_cell_measurement_theta_min 2
_cell_volume 1492.0(2)
_computing_cell_refinement 'R3m Software'
_computing_data_collection 'R3m Software (Siemens, 1990)'
_computing_data_reduction 'R3m Software'
_computing_molecular_graphics 'SHELXTL (Sheldrick, 1998)'
_computing_publication_material SHELXL97
_computing_structure_refinement 'SHELXL97 (Sheldrick, 1997)'
_computing_structure_solution 'SHELXS97 (Sheldrick, 1997)'
_diffrn_ambient_temperature 293(2)
_diffrn_measured_fraction_theta_full 0.997
_diffrn_measured_fraction_theta_max 0.997
_diffrn_measurement_device_type 'Siemens R3m'
_diffrn_measurement_method \w
_diffrn_radiation_monochromator graphite
_diffrn_radiation_source 'fine-focus sealed tube'
_diffrn_radiation_type MoK\a
_diffrn_radiation_wavelength 0.71073
_diffrn_reflns_av_R_equivalents 0.0210
_diffrn_reflns_av_sigmaI/netI 0.0280
_diffrn_reflns_limit_h_max 7
_diffrn_reflns_limit_h_min -8
_diffrn_reflns_limit_k_max 13
_diffrn_reflns_limit_k_min -10
_diffrn_reflns_limit_l_max 26
_diffrn_reflns_limit_l_min -26
_diffrn_reflns_number 8861
_diffrn_reflns_theta_full 27.00
_diffrn_reflns_theta_max 27.00
_diffrn_reflns_theta_min 1.94
_diffrn_standards_decay_% 0
_diffrn_standards_interval_count 200
_diffrn_standards_number 2
_exptl_absorpt_coefficient_mu 0.239
_exptl_absorpt_correction_T_max 0.9582
_exptl_absorpt_correction_T_min 0.8857
_exptl_absorpt_correction_type psi-scan
_exptl_absorpt_process_details '(North et al., 1968)'
_exptl_crystal_colour colorless
_exptl_crystal_density_diffrn 1.462
_exptl_crystal_density_meas ?
_exptl_crystal_density_method .
_exptl_crystal_description block
_exptl_crystal_F_000 680
_exptl_crystal_size_max 0.52
_exptl_crystal_size_mid 0.46
_exptl_crystal_size_min 0.18
_refine_diff_density_max 0.463
_refine_diff_density_min -0.208
_refine_ls_extinction_method none
_refine_ls_goodness_of_fit_ref 1.065
_refine_ls_hydrogen_treatment constr
_refine_ls_matrix_type full
_refine_ls_number_parameters 208
_refine_ls_number_reflns 3243
_refine_ls_number_restraints 0
_refine_ls_restrained_S_all 1.065
_refine_ls_R_factor_all 0.0673
_refine_ls_R_factor_gt 0.0549
_refine_ls_shift/su_max 0.000
_refine_ls_shift/su_mean 0.000
_refine_ls_structure_factor_coef Fsqd
_refine_ls_weighting_details 'calc w = 1/[\s^2^(Fo^2^)+(0.0724P)^2^+0.482P] where P = (Fo^2^+2Fc^2^)/3'
_refine_ls_weighting_scheme calc
_refine_ls_wR_factor_gt 0.1365
_refine_ls_wR_factor_ref 0.1448
_reflns_number_gt 2620
_reflns_number_total 3243
_reflns_threshold_expression I>2\s(I)
_cod_data_source_file bv6003.cif
_cod_data_source_block I
_cod_original_sg_symbol_H-M 'P 21/c'
_cod_database_code 2204452
_cod_database_fobs_code 2204452

loop_
_symmetry_equiv_pos_as_xyz
'x, y, z'
'-x, y+1/2, -z+1/2'
'-x, -y, -z'
'x, -y-1/2, z-1/2'

loop_
_atom_site_label
_atom_site_fract_x
_atom_site_fract_y
_atom_site_fract_z
_atom_site_U_iso_or_equiv
_atom_site_adp_type
_atom_site_calc_flag
_atom_site_refinement_flags
_atom_site_occupancy
_atom_site_type_symbol
S1 0.33851(9) 0.33146(5) 0.36381(3) 0.0512(2) Uani d . 1 S
O1 0.0293(3) 0.27661(18) 0.44562(8) 0.0639(5) Uani d . 1 O
H1A -0.0589 0.2579 0.4675 0.096 Uiso calc R 1 H
O2 -0.1340(3) 0.4639(2) 0.43246(9) 0.0711(5) Uani d . 1 O
O3 0.6885(3) 0.31486(16) 0.28917(10) 0.0689(5) Uani d . 1 O
O4 0.6846(2) 0.52304(15) 0.26145(8) 0.0560(4) Uani d . 1 O
H4B 0.7831 0.5031 0.2446 0.084 Uiso calc R 1 H
N1 0.0053(3) 0.97041(18) 0.29659(8) 0.0449(4) Uani d . 1 N
N2 -0.7472(3) 0.7996(2) 0.48496(9) 0.0604(6) Uani d . 1 N
C1 -0.2355(3) 1.0308(2) 0.36496(10) 0.0470(5) Uani d . 1 C
H1B -0.2952 1.0963 0.3862 0.056 Uiso calc R 1 H
C2 -0.0833(3) 1.0590(2) 0.32885(11) 0.0473(5) Uani d . 1 C
H2B -0.0412 1.1443 0.3271 0.057 Uiso calc R 1 H
C3 -0.0590(3) 0.8489(2) 0.29852(11) 0.0498(6) Uani d . 1 C
H3A -0.0011 0.7864 0.2749 0.060 Uiso calc R 1 H
C4 -0.2075(3) 0.8121(2) 0.33394(11) 0.0492(5) Uani d . 1 C
H4A -0.2472 0.7261 0.3344 0.059 Uiso calc R 1 H
C5 -0.2977(3) 0.9042(2) 0.36905(9) 0.0406(5) Uani d . 1 C
C6 -0.4538(3) 0.8681(2) 0.40956(10) 0.0432(5) Uani d . 1 C
C7 -0.4479(4) 0.7505(2) 0.44161(11) 0.0539(6) Uani d . 1 C
H7A -0.3452 0.6929 0.4384 0.065 Uiso calc R 1 H
C8 -0.5986(4) 0.7209(3) 0.47847(12) 0.0601(7) Uani d . 1 C
H8A -0.5949 0.6419 0.4996 0.072 Uiso calc R 1 H
C9 -0.7522(4) 0.9121(3) 0.45458(12) 0.0625(7) Uani d . 1 C
H9A -0.8563 0.9679 0.4590 0.075 Uiso calc R 1 H
C10 -0.6097(3) 0.9497(3) 0.41673(11) 0.0546(6) Uani d . 1 C
H10A -0.6183 1.0294 0.3962 0.066 Uiso calc R 1 H
C11 0.0010(3) 0.3943(2) 0.42296(11) 0.0515(6) Uani d . 1 C
C12 0.1569(3) 0.4341(2) 0.38291(10) 0.0453(5) Uani d . 1 C
C13 0.1743(3) 0.5525(2) 0.35691(11) 0.0518(6) Uani d . 1 C
H13A 0.0885 0.6204 0.3622 0.062 Uiso calc R 1 H
C14 0.3363(3) 0.5623(2) 0.32102(11) 0.0479(5) Uani d . 1 C
H14A 0.3690 0.6370 0.3000 0.057 Uiso calc R 1 H
C15 0.4386(3) 0.45029(19) 0.32068(10) 0.0408(5) Uani d . 1 C
C16 0.6172(3) 0.4214(2) 0.28896(11) 0.0439(5) Uani d . 1 C

loop_
_atom_site_aniso_label
_atom_site_aniso_U_11
_atom_site_aniso_U_22
_atom_site_aniso_U_33
_atom_site_aniso_U_12
_atom_site_aniso_U_13
_atom_site_aniso_U_23
S1 0.0509(4) 0.0441(3) 0.0622(4) 0.0009(2) 0.0242(3) 0.0085(3)
O1 0.0582(11) 0.0716(12) 0.0669(11) -0.0071(9) 0.0309(9) 0.0095(9)
O2 0.0535(11) 0.0878(13) 0.0771(12) 0.0097(10) 0.0319(9) 0.0044(10)
O3 0.0690(12) 0.0449(10) 0.1000(14) 0.0071(8) 0.0441(11) 0.0040(9)
O4 0.0540(10) 0.0448(9) 0.0755(11) 0.0014(7) 0.0367(8) 0.0036(8)
N1 0.0409(10) 0.0494(10) 0.0469(10) 0.0040(8) 0.0174(8) 0.0044(8)
N2 0.0514(12) 0.0823(15) 0.0503(11) -0.0084(11) 0.0198(9) 0.0043(10)
C1 0.0483(12) 0.0440(12) 0.0517(12) 0.0023(10) 0.0210(10) -0.0028(9)
C2 0.0484(13) 0.0414(11) 0.0551(13) 0.0003(9) 0.0205(10) 0.0024(10)
C3 0.0492(13) 0.0492(13) 0.0544(13) 0.0067(10) 0.0220(11) -0.0032(10)
C4 0.0495(13) 0.0424(11) 0.0586(13) -0.0010(9) 0.0190(11) -0.0012(10)
C5 0.0351(10) 0.0482(12) 0.0399(10) 0.0015(8) 0.0117(8) 0.0020(9)
C6 0.0391(11) 0.0518(12) 0.0405(10) -0.0038(9) 0.0125(9) 0.0001(9)
C7 0.0510(13) 0.0578(14) 0.0548(13) -0.0005(11) 0.0153(11) 0.0062(11)
C8 0.0645(16) 0.0651(16) 0.0525(13) -0.0106(13) 0.0142(12) 0.0112(12)
C9 0.0467(14) 0.0838(19) 0.0607(15) 0.0071(12) 0.0236(12) 0.0085(13)
C10 0.0471(13) 0.0641(15) 0.0555(13) 0.0058(11) 0.0195(11) 0.0097(11)
C11 0.0464(13) 0.0640(15) 0.0459(12) -0.0040(11) 0.0136(10) -0.0004(11)
C12 0.0385(11) 0.0556(13) 0.0434(11) -0.0004(9) 0.0120(9) -0.0024(9)
C13 0.0438(12) 0.0532(13) 0.0608(14) 0.0070(10) 0.0172(11) 0.0008(11)
C14 0.0443(12) 0.0436(12) 0.0577(13) -0.0001(9) 0.0148(10) 0.0044(10)
C15 0.0402(11) 0.0392(10) 0.0446(11) -0.0046(8) 0.0131(9) 0.0002(8)
C16 0.0409(11) 0.0410(11) 0.0522(12) -0.0022(9) 0.0160(9) -0.0026(9)

loop_
_atom_type_symbol
_atom_type_description
_atom_type_scat_dispersion_real
_atom_type_scat_dispersion_imag
_atom_type_scat_source
C C 0.0033 0.0016 'International Tables Vol C Tables 4.2.6.8 and 6.1.1.4'
H H 0.0000 0.0000 'International Tables Vol C Tables 4.2.6.8 and 6.1.1.4'
N N 0.0061 0.0033 'International Tables Vol C Tables 4.2.6.8 and 6.1.1.4'
O O 0.0106 0.0060 'International Tables Vol C Tables 4.2.6.8 and 6.1.1.4'
S S 0.1246 0.1234 'International Tables Vol C Tables 4.2.6.8 and 6.1.1.4'

loop_
_geom_angle_atom_site_label_1
_geom_angle_atom_site_label_2
_geom_angle_atom_site_label_3
_geom_angle
C15 S1 C12 91.15(10)
C11 O1 H1A 109.5
C16 O4 H4B 109.5
C2 N1 C3 117.75(18)
C8 N2 C9 118.2(2)
C5 C1 C2 119.25(19)
C5 C1 H1B 120.4
C2 C1 H1B 120.4
N1 C2 C1 123.2(2)
N1 C2 H2B 118.4
C1 C2 H2B 118.4
N1 C3 C4 122.8(2)
N1 C3 H3A 118.6
C4 C3 H3A 118.6
C3 C4 C5 119.6(2)
C3 C4 H4A 120.2
C5 C4 H4A 120.2
C1 C5 C4 117.33(19)
C1 C5 C6 121.27(19)
C4 C5 C6 121.4(2)
C10 C6 C7 117.8(2)
C10 C6 C5 121.3(2)
C7 C6 C5 120.9(2)
C8 C7 C6 118.6(2)
C8 C7 H7A 120.7
C6 C7 H7A 120.7
N2 C8 C7 123.1(2)
N2 C8 H8A 118.4
C7 C8 H8A 118.4
N2 C9 C10 122.8(2)
N2 C9 H9A 118.6
C10 C9 H9A 118.6
C9 C10 C6 119.5(2)
C9 C10 H10A 120.3
C6 C10 H10A 120.3
O2 C11 O1 125.4(2)
O2 C11 C12 122.5(2)
O1 C11 C12 112.1(2)
C13 C12 C11 125.5(2)
C13 C12 S1 111.66(16)
C11 C12 S1 122.88(18)
C12 C13 C14 112.9(2)
C12 C13 H13A 123.5
C14 C13 H13A 123.5
C15 C14 C13 112.2(2)
C15 C14 H14A 123.9
C13 C14 H14A 123.9
C14 C15 C16 128.77(19)
C14 C15 S1 112.01(15)
C16 C15 S1 119.22(16)
O3 C16 O4 125.1(2)
O3 C16 C15 122.38(19)
O4 C16 C15 112.52(18)

loop_
_geom_bond_atom_site_label_1
_geom_bond_atom_site_label_2
_geom_bond_distance
S1 C15 1.714(2)
S1 C12 1.716(2)
O1 C11 1.316(3)
O1 H1A 0.8200
O2 C11 1.206(3)
O3 C16 1.205(3)
O4 C16 1.308(2)
O4 H4B 0.8200
N1 C2 1.326(3)
N1 C3 1.334(3)
N2 C8 1.322(3)
N2 C9 1.327(3)
C1 C5 1.383(3)
C1 C2 1.384(3)
C1 H1B 0.9300
C2 H2B 0.9300
C3 C4 1.376(3)
C3 H3A 0.9300
C4 C5 1.390(3)
C4 H4A 0.9300
C5 C6 1.484(3)
C6 C10 1.383(3)
C6 C7 1.391(3)
C7 C8 1.390(3)
C7 H7A 0.9300
C8 H8A 0.9300
C9 C10 1.380(3)
C9 H9A 0.9300
C10 H10A 0.9300
C11 C12 1.486(3)
C12 C13 1.352(3)
C13 C14 1.410(3)
C13 H13A 0.9300
C14 C15 1.355(3)
C14 H14A 0.9300
C15 C16 1.484(3)

loop_
_geom_hbond_atom_site_label_D
_geom_hbond_atom_site_label_H
_geom_hbond_atom_site_label_A
_geom_hbond_site_symmetry_A
_geom_hbond_distance_DH
_geom_hbond_distance_HA
_geom_hbond_distance_DA
_geom_hbond_angle_DHA
O1 H1A N2 3_466 0.82 1.84 2.662(2) 175
O4 H4B N1 2_645 0.82 1.80 2.616(2) 175

loop_
_cod_related_entry_id
_cod_related_entry_database
_cod_related_entry_code
1 ChemSpider 21130343
